data_7019217
loop_
_publ_author_name
'Arroyo, Marta'
'Miguel, Daniel'
'Villafa\~ne, Fernando'
'Alegria, Elisabete C. B.'
'Pombeiro, Armando J. L.'

_publ_section_title
;
 Molybdenum- and tungsten(ii) monometallic 3-(2-pyridyl)pyrazole and
 bimetallic 3-(2-pyridyl)pyrazolate complexes.
;
_journal_issue 23
_journal_name_full 'Dalton transactions (Cambridge, England : 2003)'
_journal_page_first 7017
_journal_page_last 7025
_journal_paper_doi 10.1039/c2dt12388f
_journal_volume 41
_journal_year 2012
_chemical_formula_sum 'C18 H22 Cl Mo N3 O3'
_chemical_formula_weight 459.78
_chemical_name_systematic
;
?
;
_space_group_IT_number 2
_symmetry_cell_setting triclinic
_symmetry_space_group_name_Hall '-P 1'
_symmetry_space_group_name_H-M 'P -1'
_atom_sites_solution_hydrogens geom
_atom_sites_solution_primary direct
_atom_sites_solution_secondary difmap
_audit_creation_method SHELXL-97
_cell_angle_alpha 80.805(5)
_cell_angle_beta 72.521(4)
_cell_angle_gamma 82.904(5)
_cell_formula_units_Z 2
_cell_length_a 8.104(3)
_cell_length_b 10.941(4)
_cell_length_c 12.147(4)
_cell_measurement_reflns_used 899
_cell_measurement_temperature 293(2)
_cell_measurement_theta_max 23.233
_cell_measurement_theta_min 3.372
_cell_volume 1010.8(6)
_computing_cell_refinement 'Bruker SMART'
_computing_data_collection 'Bruker SMART'
_computing_data_reduction 'Bruker SHELXTL'
_computing_molecular_graphics 'Bruker SHELXTL'
_computing_publication_material 'Bruker SHELXTL'
_computing_structure_refinement 'SHELXL-97 (Sheldrick, 1997)'
_computing_structure_solution 'SHELXS-97 (Sheldrick, 1990)'
_diffrn_ambient_temperature 293(2)
_diffrn_measured_fraction_theta_full 0.992
_diffrn_measured_fraction_theta_max 0.992
_diffrn_measurement_device_type 'CCD area detector'
_diffrn_measurement_method 'phi and omega scans'
_diffrn_radiation_monochromator graphite
_diffrn_radiation_source 'fine-focus sealed tube'
_diffrn_radiation_type MoK\a
_diffrn_radiation_wavelength 0.71073
_diffrn_reflns_av_R_equivalents 0.0164
_diffrn_reflns_av_sigmaI/netI 0.0211
_diffrn_reflns_limit_h_max 9
_diffrn_reflns_limit_h_min -8
_diffrn_reflns_limit_k_max 12
_diffrn_reflns_limit_k_min -12
_diffrn_reflns_limit_l_max 13
_diffrn_reflns_limit_l_min -11
_diffrn_reflns_number 4614
_diffrn_reflns_theta_full 23.27
_diffrn_reflns_theta_max 23.27
_diffrn_reflns_theta_min 1.77
_exptl_absorpt_coefficient_mu 0.802
_exptl_absorpt_correction_T_max 1.000000
_exptl_absorpt_correction_T_min 0.805495
_exptl_absorpt_correction_type multi-scan
_exptl_absorpt_process_details SADABS
_exptl_crystal_colour ORANGE
_exptl_crystal_density_diffrn 1.511
_exptl_crystal_density_method 'not measured'
_exptl_crystal_description PRISM
_exptl_crystal_F_000 468
_exptl_crystal_size_max 0.48
_exptl_crystal_size_mid 0.23
_exptl_crystal_size_min 0.09
_refine_diff_density_max 0.233
_refine_diff_density_min -0.351
_refine_diff_density_rms 0.065
_refine_ls_extinction_method none
_refine_ls_goodness_of_fit_ref 1.078
_refine_ls_hydrogen_treatment mixed
_refine_ls_matrix_type full
_refine_ls_number_parameters 240
_refine_ls_number_reflns 2874
_refine_ls_number_restraints 0
_refine_ls_restrained_S_all 1.078
_refine_ls_R_factor_all 0.0263
_refine_ls_R_factor_gt 0.0235
_refine_ls_shift/su_max 0.001
_refine_ls_shift/su_mean 0.000
_refine_ls_structure_factor_coef Fsqd
_refine_ls_weighting_details 'calc w=1/[\s^2^(Fo^2^)+(0.0353P)^2^+0.3162P] where P=(Fo^2^+2Fc^2^)/3'
_refine_ls_weighting_scheme calc
_refine_ls_wR_factor_gt 0.0597
_refine_ls_wR_factor_ref 0.0618
_reflns_number_gt 2656
_reflns_number_total 2874
_reflns_threshold_expression >2sigma(I)
_cod_data_source_file c2dt12388f.txt
_cod_data_source_block c_3_thf_ma111cm
_cod_depositor_comments
;
The following automatic conversions were performed:

'_symmetry_cell_setting' value 'Triclinic' changed to 'triclinic'
according to /home/saulius/struct/CIF-dictionaries/cif_core.dic
dictionary named 'cif_core.dic' version 2.4.1 from 2010-06-29.

Automatic conversion script
Id: cif_fix_values 1891 2012-01-12 08:04:46Z andrius 
;
_cod_original_cell_volume 1010.9(6)
_cod_original_sg_symbol_H-M P-1
_cod_database_code 7019217

loop_
_symmetry_equiv_pos_as_xyz
'x, y, z'
'-x, -y, -z'

loop_
_atom_site_label
_atom_site_type_symbol
_atom_site_fract_x
_atom_site_fract_y
_atom_site_fract_z
_atom_site_U_iso_or_equiv
_atom_site_adp_type
_atom_site_occupancy
_atom_site_symmetry_multiplicity
_atom_site_calc_flag
_atom_site_refinement_flags
Mo1 Mo 0.55168(3) 0.752781(18) 0.797471(17) 0.03386(10) Uani 1 1 d .
Cl1 Cl 0.75237(9) 0.74737(6) 0.59665(5) 0.04519(17) Uani 1 1 d .
N1 N 0.5718(3) 0.96016(19) 0.74269(18) 0.0379(5) Uani 1 1 d .
N2 N 0.3580(3) 0.82200(18) 0.70220(17) 0.0363(5) Uani 1 1 d .
N3 N 0.2297(3) 0.7730(2) 0.6797(2) 0.0438(6) Uani 1 1 d .
C1 C 0.5602(4) 0.5723(3) 0.8044(2) 0.0476(7) Uani 1 1 d .
O1 O 0.5720(3) 0.46544(19) 0.8062(2) 0.0714(6) Uani 1 1 d .
C2 C 0.7541(4) 0.7089(3) 0.8557(2) 0.0516(7) Uani 1 1 d .
O2 O 0.8743(3) 0.6814(3) 0.8901(2) 0.0839(8) Uani 1 1 d .
C3 C 0.3131(4) 0.6775(3) 0.9399(2) 0.0524(7) Uani 1 1 d .
H3A H 0.2116 0.6700 0.9156 0.063 Uiso 1 1 calc R
H3B H 0.3357 0.6092 0.9965 0.063 Uiso 1 1 calc R
C4 C 0.3402(4) 0.7970(3) 0.9563(2) 0.0491(7) Uani 1 1 d .
C5 C 0.4960(4) 0.8040(3) 0.9830(2) 0.0531(7) Uani 1 1 d .
H5A H 0.5241 0.7395 1.0408 0.064 Uiso 1 1 calc R
H5B H 0.5236 0.8859 0.9891 0.064 Uiso 1 1 calc R
C6 C 0.2106(4) 0.9083(3) 0.9492(3) 0.0672(9) Uani 1 1 d .
H6A H 0.1468 0.8975 0.8968 0.101 Uiso 1 1 calc R
H6B H 0.2712 0.9822 0.9210 0.101 Uiso 1 1 calc R
H6C H 0.1318 0.9155 1.0251 0.101 Uiso 1 1 calc R
C11 C 0.6881(4) 1.0266(3) 0.7607(3) 0.0520(7) Uani 1 1 d .
H11 H 0.7616 0.9872 0.8037 0.062 Uiso 1 1 calc R
C12 C 0.7028(5) 1.1492(3) 0.7187(3) 0.0648(9) Uani 1 1 d .
H12 H 0.7837 1.1920 0.7343 0.078 Uiso 1 1 calc R
C13 C 0.5988(5) 1.2089(3) 0.6537(3) 0.0636(9) Uani 1 1 d .
H13 H 0.6074 1.2927 0.6251 0.076 Uiso 1 1 calc R
C14 C 0.4811(4) 1.1433(2) 0.6311(2) 0.0489(7) Uani 1 1 d .
H14 H 0.4103 1.1815 0.5858 0.059 Uiso 1 1 calc R
C15 C 0.4697(3) 1.0193(2) 0.6771(2) 0.0372(6) Uani 1 1 d .
C16 C 0.3467(3) 0.9423(2) 0.6603(2) 0.0356(6) Uani 1 1 d .
C17 C 0.2089(4) 0.9698(3) 0.6115(3) 0.0497(7) Uani 1 1 d .
H17 H 0.1731 1.0465 0.5769 0.060 Uiso 1 1 calc R
C18 C 0.1383(4) 0.8594(3) 0.6258(3) 0.0525(7) Uani 1 1 d .
H18 H 0.0434 0.8464 0.6022 0.063 Uiso 1 1 calc R
O90 O 0.2087(4) 0.5186(2) 0.7097(2) 0.0849(8) Uani 1 1 d .
C91 C 0.1581(6) 0.4275(4) 0.8070(4) 0.0924(13) Uani 1 1 d .
H91A H 0.0910 0.4660 0.8751 0.111 Uiso 1 1 calc R
H91B H 0.2592 0.3804 0.8238 0.111 Uiso 1 1 calc R
C92 C 0.0509(6) 0.3450(4) 0.7756(4) 0.1065(16) Uani 1 1 d .
H92A H 0.1101 0.2628 0.7686 0.128 Uiso 1 1 calc R
H92B H -0.0600 0.3377 0.8346 0.128 Uiso 1 1 calc R
C93 C 0.0255(6) 0.4032(5) 0.6634(4) 0.1061(16) Uani 1 1 d .
H93A H 0.0346 0.3410 0.6127 0.127 Uiso 1 1 calc R
H93B H -0.0872 0.4492 0.6746 0.127 Uiso 1 1 calc R
C94 C 0.1641(7) 0.4860(4) 0.6147(4) 0.0937(13) Uani 1 1 d .
H94A H 0.2637 0.4446 0.5635 0.112 Uiso 1 1 calc R
H94B H 0.1250 0.5597 0.5703 0.112 Uiso 1 1 calc R
H3 H 0.225(4) 0.696(3) 0.698(2) 0.050(9) Uiso 1 1 d .

loop_
_atom_site_aniso_label
_atom_site_aniso_U_11
_atom_site_aniso_U_22
_atom_site_aniso_U_33
_atom_site_aniso_U_23
_atom_site_aniso_U_13
_atom_site_aniso_U_12
Mo1 0.03478(15) 0.03276(14) 0.03603(14) -0.00271(9) -0.01407(10) -0.00264(9)
Cl1 0.0444(4) 0.0495(4) 0.0403(4) -0.0064(3) -0.0104(3) -0.0020(3)
N1 0.0385(12) 0.0358(12) 0.0433(12) -0.0105(9) -0.0137(10) -0.0060(10)
N2 0.0335(12) 0.0343(12) 0.0435(12) -0.0029(9) -0.0140(10) -0.0073(9)
N3 0.0431(14) 0.0413(14) 0.0524(14) 0.0009(11) -0.0215(11) -0.0133(11)
C1 0.0473(17) 0.0457(19) 0.0509(17) -0.0012(13) -0.0183(14) -0.0030(13)
O1 0.0851(17) 0.0333(13) 0.0968(18) 0.0000(11) -0.0342(14) 0.0006(11)
C2 0.0501(18) 0.0588(19) 0.0467(16) -0.0032(13) -0.0169(14) -0.0049(14)
O2 0.0526(15) 0.123(2) 0.0809(17) 0.0026(15) -0.0397(13) 0.0038(14)
C3 0.0465(17) 0.064(2) 0.0428(15) 0.0030(13) -0.0087(13) -0.0125(14)
C4 0.0452(17) 0.0586(19) 0.0400(15) -0.0101(13) -0.0063(13) -0.0007(14)
C5 0.063(2) 0.0585(19) 0.0395(15) -0.0111(13) -0.0160(14) -0.0031(15)
C6 0.059(2) 0.077(2) 0.0560(19) -0.0149(16) -0.0072(16) 0.0161(17)
C11 0.0541(18) 0.0534(18) 0.0574(18) -0.0123(14) -0.0223(15) -0.0148(15)
C12 0.074(2) 0.058(2) 0.072(2) -0.0138(17) -0.0219(19) -0.0325(18)
C13 0.083(2) 0.0379(17) 0.070(2) -0.0039(15) -0.0172(19) -0.0205(17)
C14 0.0583(18) 0.0374(15) 0.0518(16) -0.0053(12) -0.0168(14) -0.0050(13)
C15 0.0393(15) 0.0322(14) 0.0388(14) -0.0074(11) -0.0081(12) -0.0018(11)
C16 0.0358(14) 0.0314(14) 0.0385(13) -0.0021(10) -0.0101(11) -0.0034(11)
C17 0.0442(17) 0.0461(17) 0.0593(18) 0.0066(13) -0.0234(14) -0.0014(13)
C18 0.0443(17) 0.0624(19) 0.0585(18) 0.0023(14) -0.0284(14) -0.0116(15)
O90 0.123(2) 0.0544(14) 0.0956(18) 0.0050(13) -0.0542(17) -0.0360(15)
C91 0.117(4) 0.063(2) 0.109(3) 0.013(2) -0.053(3) -0.028(2)
C92 0.106(4) 0.092(3) 0.110(4) -0.014(3) 0.003(3) -0.051(3)
C93 0.083(3) 0.143(4) 0.097(3) -0.061(3) 0.000(3) -0.033(3)
C94 0.135(4) 0.068(2) 0.088(3) -0.011(2) -0.037(3) -0.029(3)

loop_
_atom_type_symbol
_atom_type_description
_atom_type_scat_dispersion_real
_atom_type_scat_dispersion_imag
_atom_type_scat_source
Mo Mo -1.6832 0.6857 'International Tables Vol C Tables 4.2.6.8 and 6.1.1.4'
Cl Cl 0.1484 0.1585 'International Tables Vol C Tables 4.2.6.8 and 6.1.1.4'
N N 0.0061 0.0033 'International Tables Vol C Tables 4.2.6.8 and 6.1.1.4'
C C 0.0033 0.0016 'International Tables Vol C Tables 4.2.6.8 and 6.1.1.4'
O O 0.0106 0.0060 'International Tables Vol C Tables 4.2.6.8 and 6.1.1.4'
H H 0.0000 0.0000 'International Tables Vol C Tables 4.2.6.8 and 6.1.1.4'

loop_
_geom_angle_atom_site_label_1
_geom_angle_atom_site_label_2
_geom_angle_atom_site_label_3
_geom_angle
C2 Mo1 C1 81.82(12)
C2 Mo1 N2 168.85(10)
C1 Mo1 N2 103.36(10)
C2 Mo1 C4 103.07(12)
C1 Mo1 C4 104.48(11)
N2 Mo1 C4 85.35(10)
C2 Mo1 N1 100.76(10)
C1 Mo1 N1 166.12(10)
N2 Mo1 N1 71.87(7)
C4 Mo1 N1 88.32(9)
C2 Mo1 C5 68.82(12)
C1 Mo1 C5 109.40(11)
N2 Mo1 C5 117.56(10)
C4 Mo1 C5 36.06(10)
N1 Mo1 C5 84.08(9)
C2 Mo1 C3 107.92(12)
C1 Mo1 C3 70.16(11)
N2 Mo1 C3 83.19(10)
C4 Mo1 C3 35.99(10)
N1 Mo1 C3 121.06(9)
C5 Mo1 C3 61.58(11)
C2 Mo1 Cl1 87.80(9)
C1 Mo1 Cl1 85.48(8)
N2 Mo1 Cl1 82.84(6)
C4 Mo1 Cl1 166.07(8)
N1 Mo1 Cl1 81.02(5)
C5 Mo1 Cl1 149.31(8)
C3 Mo1 Cl1 148.13(8)
C11 N1 C15 117.2(2)
C11 N1 Mo1 125.17(19)
C15 N1 Mo1 117.29(15)
C16 N2 N3 105.6(2)
C16 N2 Mo1 118.98(16)
N3 N2 Mo1 135.20(17)
C18 N3 N2 111.2(2)
O1 C1 Mo1 177.3(3)
O2 C2 Mo1 179.2(3)
C4 C3 Mo1 69.12(15)
C3 C4 C5 114.3(3)
C3 C4 C6 123.0(3)
C5 C4 C6 122.8(3)
C3 C4 Mo1 74.90(16)
C5 C4 Mo1 74.71(16)
C6 C4 Mo1 120.2(2)
C4 C5 Mo1 69.22(15)
N1 C11 C12 122.8(3)
C13 C12 C11 120.0(3)
C12 C13 C14 118.9(3)
C13 C14 C15 118.9(3)
N1 C15 C14 122.2(2)
N1 C15 C16 114.7(2)
C14 C15 C16 123.1(2)
N2 C16 C17 110.5(2)
N2 C16 C15 116.9(2)
C17 C16 C15 132.5(2)
C18 C17 C16 104.7(2)
N3 C18 C17 107.9(2)
C91 O90 C94 109.5(3)
O90 C91 C92 106.2(3)
C93 C92 C91 106.3(3)
C94 C93 C92 104.5(4)
O90 C94 C93 106.8(3)

loop_
_geom_bond_atom_site_label_1
_geom_bond_atom_site_label_2
_geom_bond_distance
Mo1 C2 1.953(3)
Mo1 C1 1.957(3)
Mo1 N2 2.212(2)
Mo1 C4 2.236(3)
Mo1 N1 2.272(2)
Mo1 C5 2.307(3)
Mo1 C3 2.311(3)
Mo1 Cl1 2.4976(9)
N1 C11 1.345(3)
N1 C15 1.355(3)
N2 C16 1.336(3)
N2 N3 1.341(3)
N3 C18 1.339(4)
C1 O1 1.158(3)
C2 O2 1.160(4)
C3 C4 1.407(4)
C4 C5 1.408(4)
C4 C6 1.515(4)
C11 C12 1.363(4)
C12 C13 1.363(5)
C13 C14 1.375(4)
C14 C15 1.385(4)
C15 C16 1.459(4)
C16 C17 1.395(4)
C17 C18 1.365(4)
O90 C91 1.411(4)
O90 C94 1.416(5)
C91 C92 1.490(6)
C92 C93 1.471(6)
C93 C94 1.454(6)
